data_4350325
loop_
_publ_author_name
'Stamatatos, Theocharis C.'
'Boudalis, Athanassios K.'
'Sanakis, Yiannis'
'Raptopoulou, Catherine P.'

_publ_section_title
;
 Reactivity and structural and physical studies of tetranuclear iron(III)
 clusters containing the [Fe4(mu3-O)2]8+ &quot;butterfly&quot; core: an
 FeIII4 cluster with an S = 1 ground state.
;
_journal_issue 18
_journal_name_full 'Inorganic chemistry'
_journal_page_first 7372
_journal_page_last 7381
_journal_paper_doi 10.1021/ic0604821
_journal_volume 45
_journal_year 2006
_chemical_formula_sum 'C50 H47 Cl4 Fe4 N18 O12.5'
_chemical_formula_weight 1465.26
_space_group_IT_number 2
_space_group_name_Hall '-P 1'
_space_group_name_H-M_alt 'P -1'
_symmetry_cell_setting triclinic
_symmetry_space_group_name_H-M 'P -1'
_atom_sites_solution_hydrogens geom
_atom_sites_solution_primary direct
_atom_sites_solution_secondary difmap
_audit_creation_method SHELXL-97
_cell_angle_alpha 97.08(3)
_cell_angle_beta 98.55(3)
_cell_angle_gamma 112.12(3)
_cell_formula_units_Z 2
_cell_length_a 13.658(9)
_cell_length_b 15.815(9)
_cell_length_c 17.290(10)
_cell_measurement_reflns_used 25
_cell_measurement_temperature 298
_cell_measurement_theta_max 11
_cell_measurement_theta_min 5.5
_cell_volume 3355(4)
_computing_structure_refinement 'SHELXL-97 (Sheldrick, 1997)'
_computing_structure_solution 'SHELXS-86 (Sheldrick, 1986)'
_diffrn_ambient_temperature 298
_diffrn_measured_fraction_theta_full 0.994
_diffrn_measured_fraction_theta_max 0.994
_diffrn_measurement_device_type 'Crystal Logic Dual Goniometer'
_diffrn_measurement_method \q/2\q
_diffrn_radiation_monochromator graphite
_diffrn_radiation_source 'fine-focus sealed tube'
_diffrn_radiation_type MoK\a
_diffrn_radiation_wavelength 0.71073
_diffrn_reflns_av_R_equivalents 0.0204
_diffrn_reflns_av_sigmaI/netI 0.0543
_diffrn_reflns_limit_h_max 0
_diffrn_reflns_limit_h_min -15
_diffrn_reflns_limit_k_max 17
_diffrn_reflns_limit_k_min -16
_diffrn_reflns_limit_l_max 19
_diffrn_reflns_limit_l_min -18
_diffrn_reflns_number 9742
_diffrn_reflns_theta_full 23.00
_diffrn_reflns_theta_max 23.00
_diffrn_reflns_theta_min 2.43
_diffrn_standards_decay_% -2.9
_diffrn_standards_interval_count 97
_diffrn_standards_number 3
_exptl_absorpt_coefficient_mu 1.075
_exptl_absorpt_correction_type none
_exptl_crystal_colour red
_exptl_crystal_density_diffrn 1.450
_exptl_crystal_density_meas 1.43
_exptl_crystal_density_method 'floating method'
_exptl_crystal_description parall
_exptl_crystal_F_000 1490
_exptl_crystal_size_max 0.70
_exptl_crystal_size_mid 0.40
_exptl_crystal_size_min 0.40
_refine_diff_density_max 0.774
_refine_diff_density_min -0.545
_refine_diff_density_rms 0.114
_refine_ls_extinction_coef 0.0028(8)
_refine_ls_extinction_expression Fc^*^=kFc[1+0.001xFc^2^\l^3^/sin(2\q)]^-1/4^
_refine_ls_extinction_method SHELXL
_refine_ls_goodness_of_fit_ref 1.062
_refine_ls_hydrogen_treatment constr
_refine_ls_matrix_type full
_refine_ls_number_parameters 812
_refine_ls_number_reflns 9269
_refine_ls_number_restraints 0
_refine_ls_restrained_S_all 1.062
_refine_ls_R_factor_all 0.1099
_refine_ls_R_factor_gt 0.0793
_refine_ls_shift/su_max 0.025
_refine_ls_shift/su_mean 0.000
_refine_ls_structure_factor_coef Fsqd
_refine_ls_weighting_details 'calc w=1/[\s^2^(Fo^2^)+(0.1331P)^2^+14.4289P] where P=(Fo^2^+2Fc^2^)/3'
_refine_ls_weighting_scheme calc
_refine_ls_wR_factor_gt 0.2147
_refine_ls_wR_factor_ref 0.2592
_reflns_number_gt 6924
_reflns_number_total 9269
_reflns_threshold_expression >2sigma(I)
_cod_data_source_file ic0604821si20060322_102854.cif
_cod_data_source_block COMPOUND_2
_cod_original_sg_symbol_H-M P-1
_cod_original_formula_sum 'C50 H47 Cl4 Fe4 N18 O12.50'
_cod_database_code 4350325

loop_
_symmetry_equiv_pos_as_xyz
'x, y, z'
'-x, -y, -z'

loop_
_atom_site_label
_atom_site_type_symbol
_atom_site_fract_x
_atom_site_fract_y
_atom_site_fract_z
_atom_site_U_iso_or_equiv
_atom_site_adp_type
_atom_site_occupancy
_atom_site_symmetry_multiplicity
_atom_site_calc_flag
_atom_site_refinement_flags
Fe1 Fe 0.04006(8) 0.79503(8) 0.27824(6) 0.0503(3) Uani 1 1 d .
Fe2 Fe 0.23177(8) 0.88220(7) 0.17363(6) 0.0461(3) Uani 1 1 d .
Fe3 Fe 0.24022(8) 0.73625(7) 0.25609(6) 0.0475(3) Uani 1 1 d .
Fe4 Fe 0.43709(8) 0.81467(8) 0.16261(6) 0.0492(3) Uani 1 1 d .
O1 O -0.0074(4) 0.8260(4) 0.1722(3) 0.0551(13) Uani 1 1 d .
N1 N 0.2162(5) 0.8915(5) 0.0462(4) 0.0572(16) Uani 1 1 d .
N2 N 0.0625(5) 0.8401(4) 0.1237(4) 0.0544(16) Uani 1 1 d .
O11 O 0.0959(4) 0.6431(4) 0.1906(3) 0.0539(13) Uani 1 1 d .
N11 N -0.1339(5) 0.7077(5) 0.2540(4) 0.0599(17) Uani 1 1 d .
N12 N 0.0138(4) 0.6627(4) 0.2081(4) 0.0502(15) Uani 1 1 d .
O21 O 0.4714(4) 0.9523(4) 0.1728(3) 0.0571(13) Uani 1 1 d .
N21 N 0.2337(5) 1.0221(5) 0.2127(4) 0.0589(17) Uani 1 1 d .
N22 N 0.3951(5) 0.9809(5) 0.1921(4) 0.0543(16) Uani 1 1 d .
O31 O 0.3836(4) 0.8153(4) 0.3281(3) 0.0568(14) Uani 1 1 d .
N31 N 0.6131(5) 0.8702(5) 0.2075(4) 0.0573(17) Uani 1 1 d .
N32 N 0.4675(5) 0.8386(4) 0.2916(4) 0.0510(15) Uani 1 1 d .
O41 O 0.0668(5) 0.7429(4) 0.3776(3) 0.0644(15) Uani 1 1 d .
O42 O 0.1970(4) 0.6968(4) 0.3575(3) 0.0634(15) Uani 1 1 d .
O51 O 0.2853(4) 0.6292(4) 0.2310(4) 0.0618(15) Uani 1 1 d .
O52 O 0.4226(4) 0.6820(4) 0.1691(4) 0.0608(14) Uani 1 1 d .
O61 O 0.1827(4) 0.8345(3) 0.2625(3) 0.0466(12) Uani 1 1 d .
O62 O 0.2922(4) 0.7922(3) 0.1651(3) 0.0452(11) Uani 1 1 d .
N41 N 0.0296(6) 0.9073(6) 0.3459(4) 0.0548(18) Uani 1 1 d .
N51 N 0.4491(5) 0.7950(5) 0.0439(4) 0.065(2) Uani 1 1 d .
C1 C 0.2993(7) 0.9137(6) 0.0070(6) 0.067(2) Uani 1 1 d .
H1 H 0.3696 0.9319 0.0356 0.098(17) Uiso 1 1 calc R
C2 C 0.2805(8) 0.9095(7) -0.0751(6) 0.075(3) Uani 1 1 d .
H2 H 0.3381 0.9257 -0.1010 0.098(17) Uiso 1 1 calc R
C3 C 0.1775(8) 0.8817(7) -0.1174(6) 0.073(3) Uani 1 1 d .
H3 H 0.1645 0.8780 -0.1723 0.098(17) Uiso 1 1 calc R
C4 C 0.0928(7) 0.8590(6) -0.0787(5) 0.064(2) Uani 1 1 d .
H4 H 0.0223 0.8402 -0.1072 0.098(17) Uiso 1 1 calc R
C5 C 0.1130(7) 0.8642(6) 0.0029(5) 0.060(2) Uani 1 1 d .
C6 C 0.0295(6) 0.8395(5) 0.0495(5) 0.0529(19) Uani 1 1 d .
C7 C -0.0843(6) 0.8219(6) 0.0151(4) 0.0516(18) Uani 1 1 d .
C8 C -0.1612(8) 0.7372(6) 0.0110(7) 0.081(3) Uani 1 1 d .
H8 H -0.1437 0.6902 0.0283 0.11(2) Uiso 1 1 calc R
C9 C -0.2130(8) 0.8742(8) -0.0403(7) 0.087(3) Uani 1 1 d .
H9 H -0.2300 0.9219 -0.0563 0.11(2) Uiso 1 1 calc R
C10 C -0.2916(7) 0.7906(8) -0.0474(6) 0.076(3) Uani 1 1 d .
H10 H -0.3625 0.7787 -0.0707 0.11(2) Uiso 1 1 calc R
C11 C -0.2662(9) 0.7218(8) -0.0195(7) 0.097(4) Uani 1 1 d .
H11 H -0.3212 0.6642 -0.0214 0.11(2) Uiso 1 1 calc R
N3 N -0.1069(6) 0.8913(6) -0.0097(5) 0.079(2) Uani 1 1 d .
C21 C -0.2084(8) 0.7346(7) 0.2797(7) 0.079(3) Uani 1 1 d .
H21 H -0.1854 0.7873 0.3196 0.12(2) Uiso 1 1 calc R
C22 C -0.3177(8) 0.6859(9) 0.2484(9) 0.100(4) Uani 1 1 d .
H22 H -0.3677 0.7043 0.2684 0.12(2) Uiso 1 1 calc R
C23 C -0.3521(9) 0.6098(10) 0.1872(10) 0.118(5) Uani 1 1 d .
H23 H -0.4252 0.5785 0.1635 0.12(2) Uiso 1 1 calc R
C24 C -0.2780(8) 0.5806(8) 0.1614(8) 0.099(4) Uani 1 1 d .
H24 H -0.2996 0.5279 0.1218 0.12(2) Uiso 1 1 calc R
C25 C -0.1685(6) 0.6325(6) 0.1966(6) 0.063(2) Uani 1 1 d .
C26 C -0.0842(6) 0.6056(6) 0.1733(5) 0.056(2) Uani 1 1 d .
C27 C -0.1097(6) 0.5224(6) 0.1112(5) 0.056(2) Uani 1 1 d .
C28 C -0.1118(9) 0.5320(7) 0.0337(6) 0.088(3) Uani 1 1 d .
H28 H -0.0961 0.5902 0.0203 0.14(3) Uiso 1 1 calc R
C29 C -0.1371(10) 0.4554(9) -0.0244(8) 0.100(4) Uani 1 1 d .
H29 H -0.1365 0.4613 -0.0772 0.14(3) Uiso 1 1 calc R
C30 C -0.1626(9) 0.3728(8) -0.0045(7) 0.092(3) Uani 1 1 d .
H30 H -0.1816 0.3195 -0.0430 0.14(3) Uiso 1 1 calc R
C31 C -0.1604(12) 0.3678(8) 0.0721(8) 0.115(5) Uani 1 1 d .
H31 H -0.1774 0.3096 0.0858 0.14(3) Uiso 1 1 calc R
N13 N -0.1350(9) 0.4421(6) 0.1316(6) 0.098(3) Uani 1 1 d .
C41 C 0.1488(8) 1.0409(6) 0.2256(6) 0.069(2) Uani 1 1 d .
H41 H 0.0811 0.9917 0.2141 0.096(17) Uiso 1 1 calc R
C42 C 0.1558(9) 1.1269(7) 0.2542(7) 0.082(3) Uani 1 1 d .
H42 H 0.0945 1.1366 0.2616 0.096(17) Uiso 1 1 calc R
C43 C 0.2556(9) 1.1995(8) 0.2720(7) 0.092(3) Uani 1 1 d .
H43 H 0.2635 1.2596 0.2923 0.096(17) Uiso 1 1 calc R
C44 C 0.3467(8) 1.1812(7) 0.2589(6) 0.073(2) Uani 1 1 d .
H44 H 0.4152 1.2292 0.2701 0.096(17) Uiso 1 1 calc R
C45 C 0.3326(6) 1.0944(6) 0.2305(5) 0.0553(19) Uani 1 1 d .
C46 C 0.4237(6) 1.0681(6) 0.2151(5) 0.0549(19) Uani 1 1 d .
C47 C 0.5337(7) 1.1395(6) 0.2265(5) 0.060(2) Uani 1 1 d .
C48 C 0.6183(7) 1.1339(7) 0.2785(6) 0.075(3) Uani 1 1 d .
H48 H 0.6072 1.0856 0.3064 0.091(17) Uiso 1 1 calc R
C49 C 0.7205(8) 1.2046(9) 0.2866(7) 0.094(4) Uani 1 1 d .
H49 H 0.7802 1.2052 0.3209 0.091(17) Uiso 1 1 calc R
C50 C 0.7314(10) 1.2737(8) 0.2427(8) 0.101(4) Uani 1 1 d .
H50 H 0.7987 1.3218 0.2479 0.091(17) Uiso 1 1 calc R
C51 C 0.6450(9) 1.2715(8) 0.1926(8) 0.097(4) Uani 1 1 d .
H51 H 0.6547 1.3182 0.1629 0.091(17) Uiso 1 1 calc R
N23 N 0.5466(7) 1.2059(6) 0.1836(5) 0.081(2) Uani 1 1 d .
C61 C 0.6842(7) 0.8790(7) 0.1609(6) 0.065(2) Uani 1 1 d .
H61 H 0.6584 0.8548 0.1065 0.072(13) Uiso 1 1 calc R
C62 C 0.7956(7) 0.9228(8) 0.1900(7) 0.079(3) Uani 1 1 d .
H62 H 0.8438 0.9265 0.1565 0.072(13) Uiso 1 1 calc R
C63 C 0.8314(7) 0.9606(7) 0.2704(6) 0.074(3) Uani 1 1 d .
H63 H 0.9051 0.9922 0.2919 0.072(13) Uiso 1 1 calc R
C64 C 0.7573(7) 0.9515(6) 0.3195(6) 0.066(2) Uani 1 1 d .
H64 H 0.7803 0.9754 0.3740 0.072(13) Uiso 1 1 calc R
C65 C 0.6482(6) 0.9058(5) 0.2845(5) 0.0529(19) Uani 1 1 d .
C66 C 0.5630(6) 0.8881(5) 0.3320(5) 0.0526(19) Uani 1 1 d .
C67 C 0.5894(6) 0.9233(6) 0.4193(5) 0.057(2) Uani 1 1 d .
C68 C 0.5592(13) 0.8645(10) 0.4706(7) 0.120(5) Uani 1 1 d .
H68 H 0.5224 0.8007 0.4518 0.14(3) Uiso 1 1 calc R
C69 C 0.5844(16) 0.9019(12) 0.5518(8) 0.152(7) Uani 1 1 d .
H69 H 0.5653 0.8634 0.5885 0.14(3) Uiso 1 1 calc R
C70 C 0.6371(11) 0.9948(11) 0.5764(7) 0.110(4) Uani 1 1 d .
H70 H 0.6589 1.0209 0.6305 0.14(3) Uiso 1 1 calc R
C71 C 0.6572(10) 1.0476(9) 0.5236(8) 0.104(4) Uani 1 1 d .
H71 H 0.6874 1.1118 0.5414 0.14(3) Uiso 1 1 calc R
N33 N 0.6366(8) 1.0140(6) 0.4438(5) 0.092(3) Uani 1 1 d .
C81 C 0.1348(7) 0.7097(6) 0.3979(5) 0.064(2) Uani 1 1 d .
C82 C 0.1382(12) 0.6849(11) 0.4801(7) 0.121(5) Uani 1 1 d .
H82A H 0.0695 0.6728 0.4943 0.157 Uiso 1 1 calc R
H82B H 0.1937 0.7358 0.5185 0.157 Uiso 1 1 calc R
H82C H 0.1535 0.6304 0.4796 0.157 Uiso 1 1 calc R
C91 C 0.3511(7) 0.6184(6) 0.1922(6) 0.065(2) Uani 1 1 d .
C92 C 0.3479(10) 0.5205(7) 0.1710(10) 0.118(5) Uani 1 1 d .
H92A H 0.3514 0.5077 0.1160 0.154 Uiso 1 1 calc R
H92B H 0.2818 0.4758 0.1797 0.154 Uiso 1 1 calc R
H92C H 0.4084 0.5164 0.2041 0.154 Uiso 1 1 calc R
N42 N 0.0673(8) 0.9413(8) 0.4018(9) 0.103(3) Uani 1 1 d .
N43 N 0.1080(13) 0.9882(14) 0.4712(10) 0.207(9) Uani 1 1 d .
N52 N 0.4426(7) 0.7200(9) 0.0152(6) 0.098(3) Uani 1 1 d .
N53 N 0.4387(11) 0.6465(9) -0.0228(8) 0.135(5) Uani 1 1 d .
C93 C 0.0826(15) 0.4550(11) 0.2704(12) 0.158(7) Uani 1 1 d .
H93A H 0.0414 0.4785 0.2351 0.205 Uiso 1 1 calc R
H93B H 0.1564 0.5016 0.2858 0.205 Uiso 1 1 calc R
Cl1 Cl 0.0283(7) 0.4406(6) 0.3563(5) 0.267(4) Uani 1 1 d .
Cl2 Cl 0.0830(6) 0.3576(4) 0.2199(6) 0.245(4) Uani 1 1 d .
C94 C 0.086(2) 0.1956(19) 0.4894(12) 0.207(10) Uani 1 1 d .
H94A H 0.0651 0.2234 0.5339 0.270 Uiso 1 1 calc R
H94B H 0.0709 0.1315 0.4934 0.270 Uiso 1 1 calc R
Cl3 Cl 0.2166(8) 0.2524(9) 0.4947(6) 0.334(7) Uani 1 1 d .
Cl4 Cl 0.0099(7) 0.1985(6) 0.4001(4) 0.243(4) Uani 1 1 d .
OW1 O 0.465(2) 1.5977(16) 0.3980(15) 0.240(12) Uani 0.70 1 d P
OW2 O 0.5000 0.5000 0.0000 0.204(14) Uiso 0.60 2 d SP
OW3 O 0.191(3) 0.482(2) 0.613(2) 0.215(13) Uiso 0.50 1 d P
OW4 O 0.415(3) 1.656(3) 0.533(2) 0.235(16) Uiso 0.45 1 d P
OW5 O 0.369(4) 1.590(4) 0.609(3) 0.196(18) Uiso 0.30 1 d P
OW6 O 0.282(6) 1.505(5) 0.634(4) 0.21(3) Uiso 0.25 1 d P

loop_
_atom_site_aniso_label
_atom_site_aniso_U_11
_atom_site_aniso_U_22
_atom_site_aniso_U_33
_atom_site_aniso_U_23
_atom_site_aniso_U_13
_atom_site_aniso_U_12
Fe1 0.0404(6) 0.0617(7) 0.0505(7) 0.0087(5) 0.0088(5) 0.0234(5)
Fe2 0.0353(6) 0.0531(6) 0.0498(6) 0.0087(5) 0.0056(4) 0.0193(5)
Fe3 0.0333(6) 0.0546(7) 0.0531(7) 0.0081(5) 0.0048(5) 0.0182(5)
Fe4 0.0360(6) 0.0579(7) 0.0510(6) 0.0026(5) 0.0061(5) 0.0197(5)
O1 0.035(3) 0.075(4) 0.057(3) 0.019(3) 0.009(2) 0.023(3)
N1 0.052(4) 0.071(4) 0.055(4) 0.017(3) 0.011(3) 0.030(3)
N2 0.050(4) 0.056(4) 0.057(4) 0.014(3) 0.007(3) 0.022(3)
O11 0.036(3) 0.061(3) 0.060(3) -0.001(3) 0.007(2) 0.019(2)
N11 0.049(4) 0.070(5) 0.076(5) 0.028(4) 0.025(3) 0.032(4)
N12 0.030(3) 0.060(4) 0.059(4) 0.011(3) 0.009(3) 0.016(3)
O21 0.044(3) 0.058(3) 0.067(3) 0.009(3) 0.009(3) 0.020(3)
N21 0.056(4) 0.064(4) 0.063(4) 0.016(3) 0.013(3) 0.031(4)
N22 0.049(4) 0.057(4) 0.056(4) 0.009(3) 0.005(3) 0.023(3)
O31 0.038(3) 0.081(4) 0.046(3) 0.006(3) 0.005(2) 0.022(3)
N31 0.044(4) 0.063(4) 0.069(5) 0.015(3) 0.013(3) 0.025(3)
N32 0.033(3) 0.060(4) 0.051(4) 0.004(3) 0.001(3) 0.015(3)
O41 0.063(4) 0.083(4) 0.062(3) 0.022(3) 0.021(3) 0.040(3)
O42 0.053(3) 0.082(4) 0.068(4) 0.032(3) 0.018(3) 0.034(3)
O51 0.051(3) 0.066(3) 0.086(4) 0.021(3) 0.023(3) 0.036(3)
O52 0.048(3) 0.058(3) 0.079(4) 0.007(3) 0.010(3) 0.027(3)
O61 0.032(2) 0.055(3) 0.049(3) 0.005(2) 0.002(2) 0.017(2)
O62 0.032(2) 0.050(3) 0.053(3) 0.008(2) 0.006(2) 0.018(2)
N41 0.046(4) 0.077(5) 0.046(4) 0.005(4) 0.001(3) 0.034(4)
N51 0.050(4) 0.066(5) 0.067(5) -0.023(4) -0.001(3) 0.028(4)
C1 0.062(5) 0.075(6) 0.079(6) 0.024(5) 0.024(5) 0.038(5)
C2 0.083(7) 0.101(7) 0.070(6) 0.032(5) 0.038(5) 0.056(6)
C3 0.071(6) 0.098(7) 0.062(5) 0.027(5) 0.017(5) 0.041(5)
C4 0.057(5) 0.086(6) 0.052(5) 0.019(4) 0.003(4) 0.033(5)
C5 0.053(5) 0.056(5) 0.071(6) 0.017(4) 0.008(4) 0.024(4)
C6 0.045(4) 0.055(5) 0.059(5) 0.014(4) 0.002(4) 0.024(4)
C7 0.050(4) 0.063(5) 0.046(4) 0.011(4) 0.005(3) 0.029(4)
C8 0.061(6) 0.058(5) 0.109(8) 0.015(5) -0.019(5) 0.021(5)
C9 0.059(6) 0.111(9) 0.104(8) 0.046(7) 0.002(5) 0.046(6)
C10 0.049(5) 0.102(8) 0.071(6) 0.019(5) -0.009(4) 0.032(5)
C11 0.067(7) 0.084(7) 0.103(8) 0.018(6) -0.003(6) -0.003(6)
N3 0.069(5) 0.078(5) 0.085(5) 0.028(4) -0.002(4) 0.027(4)
C21 0.065(6) 0.072(6) 0.111(8) 0.027(6) 0.035(6) 0.031(5)
C22 0.052(6) 0.105(9) 0.168(12) 0.041(9) 0.046(7) 0.044(6)
C23 0.040(6) 0.110(10) 0.194(15) 0.016(10) 0.037(7) 0.018(6)
C24 0.043(5) 0.094(8) 0.144(11) 0.009(7) 0.020(6) 0.015(5)
C25 0.042(4) 0.059(5) 0.083(6) 0.007(5) 0.011(4) 0.019(4)
C26 0.037(4) 0.065(5) 0.063(5) 0.011(4) 0.012(4) 0.015(4)
C27 0.036(4) 0.054(5) 0.064(5) 0.007(4) 0.007(4) 0.004(3)
C28 0.112(9) 0.064(6) 0.071(7) 0.007(5) 0.009(6) 0.024(6)
C29 0.100(9) 0.096(9) 0.084(8) 0.012(7) -0.003(6) 0.028(7)
C30 0.078(7) 0.081(8) 0.085(8) -0.014(6) 0.004(6) 0.010(6)
C31 0.150(13) 0.056(7) 0.109(10) 0.003(6) 0.037(9) 0.009(7)
N13 0.126(8) 0.063(5) 0.087(6) 0.017(5) 0.021(6) 0.018(5)
C41 0.066(6) 0.061(5) 0.086(6) 0.012(5) 0.022(5) 0.032(5)
C42 0.078(7) 0.078(7) 0.108(8) 0.025(6) 0.031(6) 0.045(6)
C43 0.085(8) 0.078(7) 0.116(9) 0.001(6) 0.029(7) 0.040(6)
C44 0.066(6) 0.068(6) 0.074(6) 0.000(5) 0.009(5) 0.021(5)
C45 0.052(5) 0.059(5) 0.051(4) 0.012(4) 0.007(4) 0.019(4)
C46 0.040(4) 0.061(5) 0.057(5) 0.011(4) 0.008(3) 0.014(4)
C47 0.055(5) 0.061(5) 0.062(5) 0.001(4) 0.012(4) 0.022(4)
C48 0.061(6) 0.075(6) 0.074(6) 0.004(5) 0.006(5) 0.020(5)
C49 0.055(6) 0.110(9) 0.086(7) -0.016(7) -0.007(5) 0.019(6)
C50 0.080(8) 0.076(7) 0.117(10) 0.004(7) 0.026(7) 0.000(6)
C51 0.065(7) 0.089(8) 0.125(10) 0.034(7) 0.019(7) 0.014(6)
N23 0.076(6) 0.073(5) 0.092(6) 0.019(5) 0.015(5) 0.026(5)
C61 0.045(5) 0.089(6) 0.072(6) 0.021(5) 0.019(4) 0.035(4)
C62 0.045(5) 0.105(8) 0.100(8) 0.039(6) 0.031(5) 0.036(5)
C63 0.033(4) 0.091(7) 0.094(7) 0.024(6) 0.006(5) 0.024(4)
C64 0.044(5) 0.072(6) 0.081(6) 0.016(5) 0.005(4) 0.023(4)
C65 0.036(4) 0.060(5) 0.061(5) 0.002(4) 0.002(3) 0.023(4)
C66 0.042(4) 0.056(4) 0.060(5) 0.004(4) -0.001(4) 0.026(4)
C67 0.041(4) 0.066(5) 0.058(5) -0.001(4) -0.006(4) 0.024(4)
C68 0.160(13) 0.095(9) 0.071(8) 0.003(7) -0.014(8) 0.033(9)
C69 0.222(19) 0.134(13) 0.067(8) 0.023(8) -0.015(10) 0.051(13)
C70 0.113(10) 0.128(11) 0.059(7) -0.016(8) -0.023(7) 0.043(9)
C71 0.108(9) 0.080(8) 0.081(8) -0.026(7) 0.002(7) 0.010(7)
N33 0.096(6) 0.082(6) 0.068(5) -0.007(5) 0.005(5) 0.016(5)
C81 0.053(5) 0.081(6) 0.055(5) 0.015(4) 0.004(4) 0.028(5)
C82 0.135(11) 0.200(15) 0.085(8) 0.073(9) 0.046(8) 0.108(11)
C91 0.047(5) 0.059(5) 0.084(6) 0.006(5) 0.001(4) 0.022(4)
C92 0.093(8) 0.060(6) 0.227(16) 0.029(8) 0.072(10) 0.044(6)
N42 0.074(7) 0.102(8) 0.149(11) 0.026(8) 0.029(7) 0.051(6)
N43 0.153(13) 0.27(2) 0.150(13) -0.108(14) -0.046(10) 0.102(14)
N52 0.065(6) 0.128(9) 0.084(6) 0.019(6) 0.009(5) 0.022(6)
N53 0.140(11) 0.125(10) 0.118(9) -0.024(8) 0.031(8) 0.042(8)
C93 0.161(16) 0.120(13) 0.184(18) 0.052(12) 0.055(14) 0.033(11)
Cl1 0.252(8) 0.239(8) 0.212(7) 0.052(6) 0.052(6) -0.011(6)
Cl2 0.183(6) 0.122(4) 0.385(11) -0.012(5) 0.043(6) 0.037(4)
C94 0.21(2) 0.29(3) 0.136(16) 0.053(18) 0.074(17) 0.09(2)
Cl3 0.209(8) 0.448(16) 0.248(9) -0.022(10) 0.091(7) 0.037(9)
Cl4 0.315(9) 0.343(10) 0.157(5) 0.021(6) 0.056(6) 0.234(9)
OW1 0.29(3) 0.21(2) 0.24(2) 0.027(18) -0.05(2) 0.16(2)

loop_
_atom_type_symbol
_atom_type_description
_atom_type_scat_dispersion_real
_atom_type_scat_dispersion_imag
_atom_type_scat_source
C C 0.0033 0.0016 'International Tables Vol C Tables 4.2.6.8 and 6.1.1.4'
H H 0.0000 0.0000 'International Tables Vol C Tables 4.2.6.8 and 6.1.1.4'
N N 0.0061 0.0033 'International Tables Vol C Tables 4.2.6.8 and 6.1.1.4'
O O 0.0106 0.0060 'International Tables Vol C Tables 4.2.6.8 and 6.1.1.4'
Fe Fe 0.3463 0.8444 'International Tables Vol C Tables 4.2.6.8 and 6.1.1.4'
Cl Cl 0.1484 0.1585 'International Tables Vol C Tables 4.2.6.8 and 6.1.1.4'

loop_
_geom_angle_atom_site_label_1
_geom_angle_atom_site_label_2
_geom_angle_atom_site_label_3
_geom_angle
_geom_angle_site_symmetry_1
O61 Fe1 O1 90.1(2) .
O61 Fe1 O41 95.9(2) .
O1 Fe1 O41 170.4(2) .
O61 Fe1 N41 106.9(3) .
O1 Fe1 N41 94.4(3) .
O41 Fe1 N41 91.1(3) .
O61 Fe1 N12 85.7(2) .
O1 Fe1 N12 85.1(2) .
O41 Fe1 N12 87.8(2) .
N41 Fe1 N12 167.4(3) .
O61 Fe1 N11 156.7(2) .
O1 Fe1 N11 80.2(2) .
O41 Fe1 N11 91.5(3) .
N41 Fe1 N11 95.0(3) .
N12 Fe1 N11 72.5(2) .
O61 Fe2 O62 86.4(2) .
O61 Fe2 N22 118.0(2) .
O62 Fe2 N22 84.7(2) .
O61 Fe2 N2 84.5(2) .
O62 Fe2 N2 118.9(2) .
N22 Fe2 N2 149.6(3) .
O61 Fe2 N1 154.5(2) .
O62 Fe2 N1 94.7(2) .
N22 Fe2 N1 87.4(3) .
N2 Fe2 N1 72.6(3) .
O61 Fe2 N21 95.2(2) .
O62 Fe2 N21 155.1(2) .
N22 Fe2 N21 72.7(3) .
N2 Fe2 N21 85.9(3) .
N1 Fe2 N21 94.4(3) .
O61 Fe2 Fe3 43.15(15) .
O62 Fe2 Fe3 43.30(15) .
N22 Fe2 Fe3 105.82(18) .
N2 Fe2 Fe3 104.56(18) .
N1 Fe2 Fe3 131.97(19) .
N21 Fe2 Fe3 133.65(18) .
O61 Fe3 O62 81.5(2) .
O61 Fe3 O31 95.4(2) .
O62 Fe3 O31 90.2(2) .
O61 Fe3 O11 90.2(2) .
O62 Fe3 O11 95.4(2) .
O31 Fe3 O11 172.6(2) .
O61 Fe3 O42 93.8(2) .
O62 Fe3 O42 172.4(2) .
O31 Fe3 O42 84.2(2) .
O11 Fe3 O42 90.7(2) .
O61 Fe3 O51 170.8(2) .
O62 Fe3 O51 93.2(2) .
O31 Fe3 O51 92.2(2) .
O11 Fe3 O51 82.7(2) .
O42 Fe3 O51 92.3(2) .
O61 Fe3 Fe2 40.75(14) .
O62 Fe3 Fe2 40.81(14) .
O31 Fe3 Fe2 94.58(17) .
O11 Fe3 Fe2 92.78(17) .
O42 Fe3 Fe2 134.32(18) .
O51 Fe3 Fe2 133.35(18) .
O62 Fe4 O21 89.4(2) .
O62 Fe4 O52 95.9(2) .
O21 Fe4 O52 170.4(2) .
O62 Fe4 N51 108.0(2) .
O21 Fe4 N51 94.7(3) .
O52 Fe4 N51 91.3(3) .
O62 Fe4 N32 86.8(2) .
O21 Fe4 N32 87.0(2) .
O52 Fe4 N32 85.3(2) .
N51 Fe4 N32 165.1(2) .
O62 Fe4 N31 157.2(2) .
O21 Fe4 N31 80.9(2) .
O52 Fe4 N31 91.2(2) .
N51 Fe4 N31 93.4(3) .
N32 Fe4 N31 72.2(2) .
N2 O1 Fe1 115.8(4) .
C1 N1 C5 118.4(7) .
C1 N1 Fe2 125.0(6) .
C5 N1 Fe2 116.3(5) .
C6 N2 O1 119.2(6) .
C6 N2 Fe2 120.9(5) .
O1 N2 Fe2 119.3(5) .
N12 O11 Fe3 112.2(4) .
C25 N11 C21 118.2(8) .
C25 N11 Fe1 115.6(5) .
C21 N11 Fe1 124.6(7) .
C26 N12 O11 118.6(6) .
C26 N12 Fe1 119.0(5) .
O11 N12 Fe1 121.7(4) .
N22 O21 Fe4 116.8(4) .
C41 N21 C45 117.5(7) .
C41 N21 Fe2 126.4(6) .
C45 N21 Fe2 115.9(5) .
C46 N22 O21 117.2(6) .
C46 N22 Fe2 123.0(5) .
O21 N22 Fe2 119.6(5) .
N32 O31 Fe3 114.7(4) .
C65 N31 C61 119.4(7) .
C65 N31 Fe4 116.2(5) .
C61 N31 Fe4 124.0(6) .
C66 N32 O31 120.0(6) .
C66 N32 Fe4 119.7(5) .
O31 N32 Fe4 119.4(4) .
C81 O41 Fe1 129.5(5) .
C81 O42 Fe3 133.9(6) .
C91 O51 Fe3 132.7(6) .
C91 O52 Fe4 129.5(5) .
Fe1 O61 Fe2 126.0(3) .
Fe1 O61 Fe3 114.8(2) .
Fe2 O61 Fe3 96.1(2) .
Fe4 O62 Fe2 126.7(3) .
Fe4 O62 Fe3 114.9(2) .
Fe2 O62 Fe3 95.9(2) .
N42 N41 Fe1 130.4(8) .
N52 N51 Fe4 116.4(7) .
N1 C1 C2 121.1(9) .
C3 C2 C1 119.7(9) .
C2 C3 C4 119.9(9) .
C3 C4 C5 119.5(8) .
N1 C5 C4 121.3(8) .
N1 C5 C6 114.5(7) .
C4 C5 C6 124.2(8) .
N2 C6 C5 115.5(7) .
N2 C6 C7 122.6(7) .
C5 C6 C7 121.8(7) .
C8 C7 N3 122.5(8) .
C8 C7 C6 118.3(7) .
N3 C7 C6 119.2(7) .
C7 C8 C11 118.0(9) .
C10 C9 N3 121.1(9) .
C9 C10 C11 118.9(9) .
C8 C11 C10 120.9(10) .
C7 N3 C9 118.5(8) .
N11 C21 C22 121.7(11) .
C23 C22 C21 119.5(10) .
C24 C23 C22 119.5(11) .
C23 C24 C25 118.0(12) .
N11 C25 C24 123.1(9) .
N11 C25 C26 115.4(7) .
C24 C25 C26 121.5(9) .
N12 C26 C25 114.6(7) .
N12 C26 C27 123.3(7) .
C25 C26 C27 122.0(7) .
N13 C27 C28 121.9(9) .
N13 C27 C26 118.8(8) .
C28 C27 C26 119.1(8) .
C27 C28 C29 119.6(10) .
C30 C29 C28 119.2(12) .
C29 C30 C31 118.3(11) .
C30 C31 N13 124.3(12) .
C27 N13 C31 116.6(10) .
N21 C41 C42 123.9(9) .
C41 C42 C43 118.4(10) .
C42 C43 C44 118.6(10) .
C45 C44 C43 119.1(9) .
C44 C45 N21 122.4(8) .
C44 C45 C46 123.0(8) .
N21 C45 C46 114.6(7) .
N22 C46 C47 125.6(8) .
N22 C46 C45 113.7(7) .
C47 C46 C45 120.7(7) .
N23 C47 C48 123.6(9) .
N23 C47 C46 116.5(8) .
C48 C47 C46 119.8(8) .
C47 C48 C49 116.5(10) .
C50 C49 C48 118.7(11) .
C51 C50 C49 120.2(11) .
N23 C51 C50 122.9(12) .
C51 N23 C47 118.0(10) .
N31 C61 C62 122.9(9) .
C63 C62 C61 117.3(9) .
C62 C63 C64 120.1(8) .
C65 C64 C63 117.9(9) .
N31 C65 C64 122.4(8) .
N31 C65 C66 115.3(6) .
C64 C65 C66 122.2(8) .
N32 C66 C67 124.0(7) .
N32 C66 C65 114.2(7) .
C67 C66 C65 121.7(7) .
N33 C67 C68 121.9(9) .
N33 C67 C66 116.8(8) .
C68 C67 C66 121.2(9) .
C67 C68 C69 118.6(13) .
C70 C69 C68 118.8(14) .
C71 C70 C69 119.4(12) .
C70 C71 N33 123.6(12) .
C67 N33 C71 117.5(10) .
O42 C81 O41 125.7(8) .
O42 C81 C82 119.3(8) .
O41 C81 C82 115.0(9) .
O51 C91 O52 125.7(8) .
O51 C91 C92 118.2(9) .
O52 C91 C92 116.0(9) .
N41 N42 N43 174.1(14) .
N51 N52 N53 172.1(12) .
Cl2 C93 Cl1 114.4(10) .
Cl3 C94 Cl4 111.1(13) .
OW3 OW6 OW5 124(7) 1_565

loop_
_geom_bond_atom_site_label_1
_geom_bond_atom_site_label_2
_geom_bond_distance
_geom_bond_site_symmetry_2
Fe1 O61 1.882(5) .
Fe1 O1 2.033(5) .
Fe1 O41 2.038(6) .
Fe1 N41 2.066(8) .
Fe1 N12 2.159(7) .
Fe1 N11 2.195(7) .
Fe2 O61 1.895(5) .
Fe2 O62 1.897(5) .
Fe2 N22 2.135(7) .
Fe2 N2 2.154(7) .
Fe2 N1 2.210(7) .
Fe2 N21 2.222(7) .
Fe2 Fe3 2.887(2) .
Fe3 O61 1.986(5) .
Fe3 O62 1.991(5) .
Fe3 O31 1.999(5) .
Fe3 O11 2.018(5) .
Fe3 O42 2.027(6) .
Fe3 O51 2.029(5) .
Fe4 O62 1.882(5) .
Fe4 O21 2.026(6) .
Fe4 O52 2.051(6) .
Fe4 N51 2.078(8) .
Fe4 N32 2.165(6) .
Fe4 N31 2.200(7) .
O1 N2 1.337(8) .
N1 C1 1.363(11) .
N1 C5 1.371(10) .
N2 C6 1.293(10) .
O11 N12 1.336(8) .
N11 C25 1.330(11) .
N11 C21 1.352(11) .
N12 C26 1.298(10) .
O21 N22 1.349(8) .
N21 C41 1.342(11) .
N21 C45 1.361(10) .
N22 C46 1.276(10) .
O31 N32 1.343(8) .
N31 C65 1.321(10) .
N31 C61 1.329(10) .
N32 C66 1.275(9) .
O41 C81 1.256(10) .
O42 C81 1.236(10) .
O51 C91 1.247(11) .
O52 C91 1.265(10) .
N41 N42 1.002(13) .
N51 N52 1.193(13) .
C1 C2 1.394(13) .
C2 C3 1.362(13) .
C3 C4 1.375(12) .
C4 C5 1.382(12) .
C5 C6 1.457(12) .
C6 C7 1.485(10) .
C7 C8 1.340(12) .
C7 N3 1.347(11) .
C8 C11 1.370(14) .
C9 C10 1.329(14) .
C9 N3 1.376(12) .
C10 C11 1.378(15) .
C21 C22 1.380(15) .
C22 C23 1.379(18) .
C23 C24 1.368(16) .
C24 C25 1.401(13) .
C25 C26 1.461(11) .
C26 C27 1.484(12) .
C27 N13 1.293(12) .
C27 C28 1.364(13) .
C28 C29 1.371(15) .
C29 C30 1.323(16) .
C30 C31 1.335(17) .
C31 N13 1.359(14) .
C41 C42 1.351(13) .
C42 C43 1.371(14) .
C43 C44 1.422(14) .
C44 C45 1.330(12) .
C45 C46 1.502(11) .
C46 C47 1.466(11) .
C47 N23 1.332(12) .
C47 C48 1.392(13) .
C48 C49 1.395(14) .
C49 C50 1.380(17) .
C50 C51 1.343(17) .
C51 N23 1.325(13) .
C61 C62 1.393(13) .
C62 C63 1.380(14) .
C63 C64 1.393(13) .
C64 C65 1.385(11) .
C65 C66 1.485(11) .
C66 C67 1.481(11) .
C67 N33 1.314(12) .
C67 C68 1.358(15) .
C68 C69 1.393(18) .
C69 C70 1.35(2) .
C70 C71 1.302(18) .
C71 N33 1.363(14) .
C81 C82 1.519(13) .
C91 C92 1.529(13) .
N42 N43 1.252(17) .
N52 N53 1.241(15) .
C93 Cl2 1.676(18) .
C93 Cl1 1.759(18) .
C94 Cl3 1.65(2) .
C94 Cl4 1.74(2) .
OW3 OW6 1.14(7) 1_545
OW5 OW6 1.58(8) .
OW6 OW3 1.14(7) 1_565
